data_7221760
loop_
_publ_author_name
'Elahi, Syed Meheboob'
'Rajasekharan, M. V.'

_publ_section_title
;
 Spherical octanuclear clusters in a Na--Ln--dipic system -- encapsulation
 of a nitrate ion and incorporation of water nonamers and dodecamers
;
_journal_issue 37
_journal_name_full CrystEngComm
_journal_page_first 7191
_journal_paper_doi 10.1039/C5CE00843C
_journal_volume 17
_journal_year 2015
_chemical_formula_sum 'C21 H45 Ce N3 Na3 O30'
_chemical_formula_weight 1028.68
_chemical_name_systematic '[Na6(H2O)12Ce2(dipic)6]?21H2O '
_chemical_properties_physical Efflorescent
_space_group_crystal_system trigonal
_space_group_IT_number 167
_space_group_name_Hall '-R 3 2"c'
_space_group_name_H-M_alt 'R -3 c :H'
_symmetry_space_group_name_Hall '-R 3 2"c'
_symmetry_space_group_name_H-M 'R -3 c :H'
_atom_sites_solution_hydrogens geom
_audit_creation_method SHELXL-2014/7
_audit_update_record
;
2015-08-05 deposited with the CCDC.
2015-08-07 downloaded from the CCDC.
;
_cell_angle_alpha 90
_cell_angle_beta 90
_cell_angle_gamma 120
_cell_formula_units_Z 12
_cell_length_a 15.4098(6)
_cell_length_b 15.4098(6)
_cell_length_c 55.880(4)
_cell_measurement_reflns_used 7304
_cell_measurement_temperature 100(2)
_cell_measurement_theta_max 25.94
_cell_measurement_theta_min 2.64
_cell_volume 11491.6(10)
_computing_cell_refinement 'Bruker SMART'
_computing_data_collection 'Bruker SMART'
_computing_data_reduction 'Bruker SAINT'
_computing_molecular_graphics 'ORTEP-III (Burnett & Johnson, 1996)'
_computing_publication_material 'SHELXL-2014/7 (Sheldrick, 2014)'
_computing_structure_refinement 'SHELXL-2014/7 (Sheldrick, 2014)'
_computing_structure_solution 'SHELXL-2014/7 (Sheldrick, 2014)'
_diffrn_ambient_temperature 100(2)
_diffrn_measured_fraction_theta_full 1.000
_diffrn_measured_fraction_theta_max 1.000
_diffrn_measurement_device_type graphite
_diffrn_measurement_method 'phi and omega scans'
_diffrn_radiation_type MoK\a
_diffrn_radiation_wavelength 0.71073
_diffrn_reflns_av_R_equivalents 0.0246
_diffrn_reflns_av_unetI/netI 0.0094
_diffrn_reflns_laue_measured_fraction_full 1.000
_diffrn_reflns_laue_measured_fraction_max 1.000
_diffrn_reflns_limit_h_max 18
_diffrn_reflns_limit_h_min -18
_diffrn_reflns_limit_k_max 18
_diffrn_reflns_limit_k_min -18
_diffrn_reflns_limit_l_max 68
_diffrn_reflns_limit_l_min -68
_diffrn_reflns_number 36178
_diffrn_reflns_point_group_measured_fraction_full 1.000
_diffrn_reflns_point_group_measured_fraction_max 1.000
_diffrn_reflns_theta_full 25.242
_diffrn_reflns_theta_max 25.957
_diffrn_reflns_theta_min 1.691
_diffrn_source 'fine-focus sealed tube'
_exptl_absorpt_coefficient_mu 1.332
_exptl_absorpt_correction_T_max 1
_exptl_absorpt_correction_T_min 0.787581
_exptl_absorpt_correction_type empirical
_exptl_absorpt_process_details 'SADABS absorption correction - V2.10'
_exptl_crystal_colour yellow
_exptl_crystal_density_diffrn 1.784
_exptl_crystal_description hexagonal
_exptl_crystal_F_000 6276
_exptl_crystal_size_max 0.460
_exptl_crystal_size_mid 0.420
_exptl_crystal_size_min 0.200
_refine_diff_density_max 7.129
_refine_diff_density_min -2.198
_refine_diff_density_rms 0.268
_refine_ls_extinction_method none
_refine_ls_goodness_of_fit_ref 2.066
_refine_ls_hydrogen_treatment constr
_refine_ls_matrix_type full
_refine_ls_number_parameters 151
_refine_ls_number_reflns 2508
_refine_ls_number_restraints 1
_refine_ls_restrained_S_all 2.179
_refine_ls_R_factor_all 0.1121
_refine_ls_R_factor_gt 0.1037
_refine_ls_shift/su_max 0.000
_refine_ls_shift/su_mean 0.000
_refine_ls_structure_factor_coef Fsqd
_refine_ls_weighting_details 'w=1/[\s^2^(Fo^2^)+(0.2000P)^2^] where P=(Fo^2^+2Fc^2^)/3'
_refine_ls_weighting_scheme calc
_refine_ls_wR_factor_gt 0.3783
_refine_ls_wR_factor_ref 0.4227
_reflns_Friedel_coverage 0.000
_reflns_number_gt 2045
_reflns_number_total 2508
_reflns_threshold_expression 'I > 2\s(I)'
_cod_data_source_file c5ce00843c2.cif
_cod_data_source_block 4
_cod_depositor_comments
;
Adding full bibliography for 7221757--7221760.cif.

2023-11-23
Z value and formula fixed to values more according to usual
chemical conventions.                 miguel
;
_cod_original_formula_sum 'C42 H90 Ce2 N6 Na6 O60'
_cod_original_formula_weight 2057.37
_cod_original_formula_units_Z 6
_cod_original_cell_volume 11491.7(12)
_cod_database_code 7221760
_shelx_shelxl_version_number 2014/7
_shelx_space_group_comment
;
The symmetry employed for this shelxl refinement is uniquely defined
by the following loop, which should always be used as a source of
symmetry information in preference to the above space-group names.
They are only intended as comments.
;
_shelx_estimated_absorpt_t_min 0.579
_shelx_estimated_absorpt_t_max 0.777

loop_
_space_group_symop_operation_xyz
'x, y, z'
'-y, x-y, z'
'-x+y, -x, z'
'x-y, -y, -z+1/2'
'-x, -x+y, -z+1/2'
'y, x, -z+1/2'
'x+2/3, y+1/3, z+1/3'
'-y+2/3, x-y+1/3, z+1/3'
'-x+y+2/3, -x+1/3, z+1/3'
'x-y+2/3, -y+1/3, -z+5/6'
'-x+2/3, -x+y+1/3, -z+5/6'
'y+2/3, x+1/3, -z+5/6'
'x+1/3, y+2/3, z+2/3'
'-y+1/3, x-y+2/3, z+2/3'
'-x+y+1/3, -x+2/3, z+2/3'
'x-y+1/3, -y+2/3, -z+7/6'
'-x+1/3, -x+y+2/3, -z+7/6'
'y+1/3, x+2/3, -z+7/6'
'-x, -y, -z'
'y, -x+y, -z'
'x-y, x, -z'
'-x+y, y, z-1/2'
'x, x-y, z-1/2'
'-y, -x, z-1/2'
'-x+2/3, -y+1/3, -z+1/3'
'y+2/3, -x+y+1/3, -z+1/3'
'x-y+2/3, x+1/3, -z+1/3'
'-x+y+2/3, y+1/3, z-1/6'
'x+2/3, x-y+1/3, z-1/6'
'-y+2/3, -x+1/3, z-1/6'
'-x+1/3, -y+2/3, -z+2/3'
'y+1/3, -x+y+2/3, -z+2/3'
'x-y+1/3, x+2/3, -z+2/3'
'-x+y+1/3, y+2/3, z+1/6'
'x+1/3, x-y+2/3, z+1/6'
'-y+1/3, -x+2/3, z+1/6'

loop_
_atom_site_label
_atom_site_type_symbol
_atom_site_fract_x
_atom_site_fract_y
_atom_site_fract_z
_atom_site_U_iso_or_equiv
_atom_site_adp_type
_atom_site_occupancy
_atom_site_site_symmetry_order
_atom_site_calc_flag
_atom_site_refinement_flags_posn
_atom_site_refinement_flags_adp
_atom_site_refinement_flags_occupancy
Ce Ce 0.0000 0.0000 0.33727(2) 0.0356(6) Uani 1 3 d S T P
Na1 Na -0.2177(4) 0.0000 0.2500 0.0691(14) Uani 1 2 d S T P
Na2 Na -0.2083(6) -0.2083(6) 0.2500 0.109(2) Uani 1 2 d S T P
O1 O -0.03502(17) -0.13125(18) 0.36808(4) 0.0518(11) Uani 1 1 d G . .
O2 O -0.13053(19) -0.2774(2) 0.38598(4) 0.0562(15) Uani 1 1 d G . .
O3 O -0.12580(15) -0.01784(14) 0.30632(4) 0.0520(11) Uani 1 1 d G . .
O4 O -0.2579(2) -0.11174(16) 0.28261(4) 0.0747(18) Uani 1 1 d G . .
O5 O -0.0438(3) 0.0483(3) 0.26125(5) 0.141(11) Uani 0.5 1 d G . P
O6 O -0.1261(2) 0.13049(17) 0.27797(6) 0.101(4) Uani 1 1 d G . .
O7 O -0.3502(3) 0.0000(3) 0.25000(7) 0.118(4) Uani 1 2 d G T P
O8 O -0.3240(5) -0.3239(3) 0.25000(6) 0.157(7) Uani 1 2 d DG T P
O9 O -0.2287(3) 0.2229(3) 0.23378(8) 0.083(3) Uani 1 1 d G . .
O10 O -0.4108(4) 0.1697(4) 0.27955(11) 0.36(2) Uani 1 1 d G . .
O11 O -0.2173(4) 0.2391(2) 0.28978(8) 0.244(11) Uani 1 1 d G . .
N1 N -0.17328(14) -0.16777(13) 0.33611(3) 0.0452(12) Uani 1 1 d G . .
C1 C -0.11179(17) -0.21334(18) 0.37105(4) 0.038(2) Uani 1 1 d G . .
C2 C -0.19466(15) -0.23886(15) 0.35230(4) 0.0476(14) Uani 1 1 d G . .
C3 C -0.28189(18) -0.32884(17) 0.35189(6) 0.0598(16) Uani 1 1 d G . .
H3 H -0.2958 -0.3782 0.3638 0.072 Uiso 1 1 calc R U .
C4 C -0.3497(8) -0.3461(9) 0.33354(10) 0.065(3) Uani 1 1 d . . .
H4 H -0.4109 -0.4080 0.3327 0.077 Uiso 1 1 calc R U .
C5 C -0.3276(5) -0.2729(5) 0.31658(11) 0.0569(16) Uani 1 1 d . . .
H5 H -0.3727 -0.2831 0.3039 0.068 Uiso 1 1 calc R U .
C6 C -0.2387(4) -0.1851(4) 0.31866(10) 0.0505(14) Uani 1 1 d . . .
C7 C -0.2073(7) -0.1000(5) 0.30126(16) 0.045(2) Uani 1 1 d . . .
O12 O -0.3805(6) -0.4671(6) 0.25942(14) 0.124(3) Uani 1 1 d D . .

loop_
_atom_site_aniso_label
_atom_site_aniso_U_11
_atom_site_aniso_U_22
_atom_site_aniso_U_33
_atom_site_aniso_U_23
_atom_site_aniso_U_13
_atom_site_aniso_U_12
Ce 0.0382(7) 0.0382(7) 0.0303(9) 0.000 0.000 0.0191(4)
Na1 0.080(3) 0.061(3) 0.059(3) 0.005(2) 0.0023(10) 0.0307(14)
Na2 0.110(4) 0.110(4) 0.112(6) -0.0036(19) 0.0036(19) 0.059(4)
O1 0.058(3) 0.057(3) 0.044(2) -0.0009(18) -0.0071(19) 0.031(2)
O2 0.060(3) 0.051(3) 0.048(3) 0.012(3) -0.0013(18) 0.021(2)
O3 0.054(2) 0.055(2) 0.045(2) 0.0028(17) -0.0037(17) 0.0262(19)
O4 0.070(4) 0.068(3) 0.061(4) 0.008(2) -0.029(3) 0.016(3)
O5 0.107(13) 0.149(18) 0.111(19) 0.037(11) -0.048(9) 0.021(16)
O6 0.117(6) 0.076(4) 0.074(7) 0.017(3) -0.042(4) 0.021(5)
O7 0.168(9) 0.099(8) 0.064(6) 0.030(6) 0.015(3) 0.049(4)
O8 0.245(15) 0.245(15) 0.068(6) -0.014(3) 0.014(3) 0.189(16)
O9 0.108(6) 0.107(6) 0.068(6) 0.035(3) 0.019(3) 0.081(6)
O10 0.41(3) 0.25(2) 0.56(4) -0.26(2) -0.37(3) 0.27(2)
O11 0.284(18) 0.145(9) 0.31(3) 0.118(12) 0.019(16) 0.115(12)
N1 0.048(2) 0.051(3) 0.039(3) 0.0002(18) 0.0050(18) 0.027(2)
C1 0.041(3) 0.046(5) 0.030(4) 0.000(4) 0.001(2) 0.023(3)
C2 0.047(3) 0.057(3) 0.042(3) -0.003(2) 0.005(2) 0.029(3)
C3 0.058(4) 0.064(4) 0.047(3) 0.009(3) 0.008(3) 0.023(3)
C4 0.054(3) 0.068(5) 0.051(4) -0.001(3) -0.003(3) 0.015(4)
C5 0.054(3) 0.067(4) 0.042(3) -0.004(3) -0.004(2) 0.024(3)
C6 0.050(3) 0.067(4) 0.038(3) 0.000(2) 0.003(2) 0.032(3)
C7 0.043(5) 0.057(5) 0.029(4) -0.006(2) -0.007(4) 0.022(3)
O12 0.127(6) 0.119(6) 0.094(5) -0.014(4) 0.018(4) 0.038(5)

loop_
_atom_type_symbol
_atom_type_description
_atom_type_scat_dispersion_real
_atom_type_scat_dispersion_imag
_atom_type_scat_source
C C 0.0033 0.0016 'International Tables Vol C Tables 4.2.6.8 and 6.1.1.4'
H H 0.0000 0.0000 'International Tables Vol C Tables 4.2.6.8 and 6.1.1.4'
N N 0.0061 0.0033 'International Tables Vol C Tables 4.2.6.8 and 6.1.1.4'
Na Na 0.0362 0.0249 'International Tables Vol C Tables 4.2.6.8 and 6.1.1.4'
Ce Ce -0.2486 2.6331 'International Tables Vol C Tables 4.2.6.8 and 6.1.1.4'
O O 0.0106 0.0060 'International Tables Vol C Tables 4.2.6.8 and 6.1.1.4'

loop_
_geom_angle_atom_site_label_1
_geom_angle_atom_site_label_2
_geom_angle_atom_site_label_3
_geom_angle
_geom_angle_site_symmetry_1
_geom_angle_site_symmetry_3
O1 Ce O1 77.82(10) . 2
O1 Ce O1 77.82(10) . 3
O1 Ce O1 77.81(10) 2 3
O1 Ce O3 122.93(8) . .
O1 Ce O3 153.03(7) 2 .
O1 Ce O3 89.39(8) 3 .
O1 Ce O3 89.4 . 2
O1 Ce O3 122.93(10) 2 2
O1 Ce O3 153.03(8) 3 2
O3 Ce O3 77.70(7) . 2
O1 Ce O3 153.03(9) . 3
O1 Ce O3 89.39(10) 2 3
O1 Ce O3 122.93(8) 3 3
O3 Ce O3 77.70(14) . 3
O3 Ce O3 77.70(10) 2 3
O1 Ce N1 136.25(11) . 3
O1 Ce N1 78.98(9) 2 3
O1 Ce N1 61.28(8) 3 3
O3 Ce N1 74.05(9) . 3
O3 Ce N1 134.26(11) 2 3
O3 Ce N1 61.71(5) 3 3
O1 Ce N1 78.98(9) . 2
O1 Ce N1 61.28(8) 2 2
O1 Ce N1 136.25(15) 3 2
O3 Ce N1 134.27(12) . 2
O3 Ce N1 61.71(9) 2 2
O3 Ce N1 74.05(6) 3 2
N1 Ce N1 119.9 3 2
O1 Ce N1 61.3 . .
O1 Ce N1 136.26(9) 2 .
O1 Ce N1 78.99(7) 3 .
O3 Ce N1 61.7 . .
O3 Ce N1 74.05(10) 2 .
O3 Ce N1 134.26(12) 3 .
N1 Ce N1 119.94(9) 3 .
N1 Ce N1 119.94(9) 2 .
O7 Na1 O4 95.87(18) . 4
O7 Na1 O4 95.9(2) . .
O4 Na1 O4 168.3(4) 4 .
O7 Na1 O6 99.8(2) . .
O4 Na1 O6 91.56(17) 4 .
O4 Na1 O6 86.44(8) . .
O7 Na1 O6 99.84(17) . 4
O4 Na1 O6 86.44(8) 4 4
O4 Na1 O6 91.56(14) . 4
O6 Na1 O6 160.3(4) . 4
O7 Na1 O5 158.70(19) . .
O4 Na1 O5 86.4(2) 4 .
O4 Na1 O5 82.72(16) . .
O6 Na1 O5 58.89(11) . .
O6 Na1 O5 101.4(3) 4 .
O7 Na1 O5 158.71(13) . 4
O4 Na1 O5 82.72(18) 4 4
O4 Na1 O5 86.35(19) . 4
O6 Na1 O5 101.4(3) . 4
O6 Na1 O5 58.9(2) 4 4
O5 Na1 O5 42.6(2) . 4
O7 Na1 Na2 122.18(15) . .
O4 Na1 Na2 118.61(16) 4 .
O4 Na1 Na2 54.01(12) . .
O6 Na1 Na2 121.98(15) . .
O6 Na1 Na2 44.63(16) 4 .
O5 Na1 Na2 73.96(15) . .
O5 Na1 Na2 44.26(15) 4 .
O7 Na1 Na2 122.18(15) . 3
O4 Na1 Na2 54.01(17) 4 3
O4 Na1 Na2 118.60(13) . 3
O6 Na1 Na2 44.63(12) . 3
O6 Na1 Na2 121.98(18) 4 3
O5 Na1 Na2 44.26(14) . 3
O5 Na1 Na2 73.96(16) 4 3
Na2 Na1 Na2 115.6(2) . 3
O8 Na2 O5 158.06(13) . 2
O8 Na2 O5 158.1(2) . 4
O5 Na2 O5 43.9(2) 2 4
O8 Na2 O6 95.7(2) . 2
O5 Na2 O6 62.46(15) 2 2
O5 Na2 O6 106.2(3) 4 2
O8 Na2 O6 95.7(3) . 4
O5 Na2 O6 106.2(3) 2 4
O5 Na2 O6 62.46(16) 4 4
O6 Na2 O6 168.7(5) 2 4
O8 Na2 O4 97.7(2) . 6
O5 Na2 O4 82.9(2) 2 6
O5 Na2 O4 82.8(3) 4 6
O6 Na2 O4 85.2(2) 2 6
O6 Na2 O4 93.2(2) 4 6
O8 Na2 O4 97.7(3) . .
O5 Na2 O4 82.8(2) 2 .
O5 Na2 O4 82.9(2) 4 .
O6 Na2 O4 93.25(15) 2 .
O6 Na2 O4 85.23(11) 4 .
O4 Na2 O4 164.5(4) 6 .
O8 Na2 Na1 117.8(2) . 2
O5 Na2 Na1 48.87(15) 2 2
O5 Na2 Na1 78.0(2) 4 2
O6 Na2 Na1 46.29(13) 2 2
O6 Na2 Na1 126.8(2) 4 2
O4 Na2 Na1 45.32(13) 6 2
O4 Na2 Na1 125.28(18) . 2
O8 Na2 Na1 117.8(2) . .
O5 Na2 Na1 78.00(19) 2 .
O5 Na2 Na1 48.87(16) 4 .
O6 Na2 Na1 126.8(2) 2 .
O6 Na2 Na1 46.29(13) 4 .
O4 Na2 Na1 125.3(2) 6 .
O4 Na2 Na1 45.32(9) . .
Na1 Na2 Na1 124.4(2) 2 .
C1 O1 Ce 128.9 . .
C7 O3 Ce 125.3(3) . .
C7 O4 Na1 127.9(4) . .
C7 O4 Na2 108.2(4) . .
Na1 O4 Na2 80.66(19) . .
O5 O5 O5 74.4(2) 5 4
O5 O5 Na2 68.06(15) 5 3
O5 O5 Na2 118.34(15) 4 3
O5 O5 Na1 116.9(3) 5 .
O5 O5 Na1 68.71(11) 4 .
Na2 O5 Na1 86.88(13) 3 .
Na2 O6 Na1 89.1(2) 3 .
C2 N1 C6 118.9(3) . .
C2 N1 Ce 120.3 . .
C6 N1 Ce 120.7(3) . .
O2 C1 O1 129.9 . .
O2 C1 C2 115.5 . .
O1 C1 C2 114.6 . .
N1 C2 C3 122.5 . .
N1 C2 C1 114.8 . .
C3 C2 C1 122.6 . .
C2 C3 C4 118.0(5) . .
C5 C4 C3 119.7(8) . .
C6 C5 C4 117.8(7) . .
N1 C6 C5 123.1(5) . .
N1 C6 C7 114.7(5) . .
C5 C6 C7 122.3(6) . .
O4 C7 O3 123.4(6) . .
O4 C7 C6 120.2(6) . .
O3 C7 C6 116.4(6) . .

loop_
_geom_bond_atom_site_label_1
_geom_bond_atom_site_label_2
_geom_bond_distance
_geom_bond_site_symmetry_2
Ce O1 2.501(2) .
Ce O1 2.501(2) 2
Ce O1 2.501(2) 3
Ce O3 2.5082(18) .
Ce O3 2.508(3) 2
Ce O3 2.508(3) 3
Ce N1 2.629(3) 3
Ce N1 2.629(3) 2
Ce N1 2.6295(19) .
Na1 O7 2.041(7) .
Na1 O4 2.367(2) 4
Na1 O4 2.367(2) .
Na1 O6 2.375(3) .
Na1 O6 2.375(3) 4
Na1 O5 2.478(7) .
Na1 O5 2.478(8) 4
Na1 Na2 3.285(6) .
Na1 Na2 3.285(7) 3
Na2 O8 1.782(10) .
Na2 O5 2.296(9) 2
Na2 O5 2.296(9) 4
Na2 O6 2.308(5) 2
Na2 O6 2.308(6) 4
Na2 O4 2.694(3) 6
Na2 O4 2.694(4) .
Na2 Na1 3.285(6) 2
O1 C1 1.2373 .
O2 C1 1.2116 .
O3 C7 1.292(9) .
O4 C7 1.259(8) .
O5 O5 1.716(5) 5
O5 O5 1.800(8) 4
O5 Na2 2.296(9) 3
O6 Na2 2.308(3) 3
N1 C2 1.3291 .
N1 C6 1.330(6) .
C1 C2 1.5430 .
C2 C3 1.3661 .
C3 C4 1.392(8) .
C4 C5 1.379(12) .
C5 C6 1.366(9) .
C6 C7 1.505(9) .
